data_2000825
loop_
_publ_author_name
'Yamaguchi, K.'
'Matsumura, G.'
'Tanno, M.'
'Sueyoshi, S.'
'Miyata, N.'

_publ_section_title
;
 Structure of <i>N</i>-aryl-<i>N</i>-nitrosoureas
;
_journal_issue 6
_journal_name_full 'Acta Crystallographica Section C'
_journal_page_first 1051
_journal_page_last 1054
_journal_paper_doi 10.1107/S0108270191012908
_journal_volume 48
_journal_year 1992
_chemical_formula_sum 'C14 H21 N3 O2'
_chemical_formula_weight 263.34
_space_group_crystal_system monoclinic
_space_group_IT_number 14
_space_group_name_Hall '-P 2yab'
_space_group_name_H-M_alt 'P 1 21/a 1'
_cell_angle_alpha 90
_cell_angle_beta 92.140(10)
_cell_angle_gamma 90
_cell_formula_units_Z 4
_cell_length_a 13.8540(10)
_cell_length_b 9.0710(10)
_cell_length_c 11.808(4)
_cell_volume 1482.9(5)
_diffrn_radiation_type Cu
_diffrn_radiation_wavelength 1.54050
_exptl_absorpt_coefficient_mu 0.614
_exptl_crystal_density_diffrn 1.179
_exptl_crystal_F_000 568
_cod_data_source_file as0547.cif
_cod_data_source_block as0547b
_cod_depositor_comments
;
 Updating space group information and adding the symmetry operation list.

 Antanas Vaitkus,
 2018-06-17
;
_cod_original_cell_volume 1482.9(3)
_cod_original_sg_symbol_H-M 'P 21/a'
_cod_database_code 2000825

loop_
_space_group_symop_id
_space_group_symop_operation_xyz
1 x,y,z
2 -x+1/2,y+1/2,-z
3 -x,-y,-z
4 x+1/2,-y+1/2,z

loop_
_atom_site_label
_atom_site_fract_x
_atom_site_fract_y
_atom_site_fract_z
N(1) 1.00700(10) .50360(10) .29370(10)
C(2) .99180(10) .6514(2) .24180(10)
O(3) .92920(10) .66410(10) .16830(10)
N(4) 1.05340(10) .75370(10) .27990(10)
N(5) .95010(10) .4517(2) .37230(10)
O(6) .89290(10) .54410(10) .40860(10)
C(7) 1.07840(10) .4073(2) .25010(10)
C(8) 1.09250(10) .4030(2) .13530(10)
C(9) 1.16310(10) .3121(2) .0936(2)
C(10) 1.22010(10) .2244(2) .16620(10)
C(11) 1.20390(10) .2300(2) .2809(2)
C(12) 1.13410(10) .3207(2) .32450(10)
C(13) 1.2975(2) .1272(3) .1212(2)
C(14) 1.05590(10) .8967(2) .2174(2)
C(15) .9638(2) .9848(3) .2284(2)
C(16) 1.0830(2) .8741(3) .0955(2)
C(17) 1.12290(10) .7318(2) .3769(2)
C(18) 1.2250(2) .7192(4) .3376(3)
C(19) 1.1100(2) .8521(3) .4658(2)
H(8) 1.0530(10) .464(2) .081(2)
H(9) 1.1720(10) .306(2) .014(2)
H(11) 1.2460(10) .173(2) .335(2)
H(12) 1.1250(10) .327(2) .408(2)
H(13A) 1.289(2) .107(3) .047(2)
H(13B) 1.3070(10) .036(3) .166(2)
H(13C) 1.361(2) .170(3) .130(2)
H(14) 1.1110(10) .947(2) .257(2)
H(15A) .9070(10) .943(3) .189(2)
H(15B) .9490(10) .994(3) .306(2)
H(15C) .974(2) 1.073(3) .197(2)
H(16A) 1.034(2) .823(3) .050(2)
H(16B) 1.147(2) .821(3) .093(2)
H(16C) 1.0890(10) .962(3) .056(2)
H(17) 1.1060(10) .633(2) .414(2)
H(18A) 1.230(2) .652(3) .277(2)
H(18B) 1.247(2) .810(3) .299(2)
H(18C) 1.259(2) .704(3) .393(2)
H(19A) 1.155(2) .826(3) .531(2)
H(19B) 1.038(2) .859(3) .483(2)
H(19C) 1.127(2) .941(3) .440(2)

loop_
_geom_bond_atom_site_label_1
_geom_bond_atom_site_label_2
_geom_bond_distance
N(1) N(5) 1.327(2)
N(1) C(2) 1.487(2)
N(1) C(7) 1.429(2)
C(2) O(3) 1.210(2)
C(2) N(4) 1.328(2)
N(4) C(14) 1.494(2)
N(4) C(17) 1.482(3)
N(5) O(6) 1.240(2)
C(7) C(8) 1.377(3)
C(7) C(12) 1.391(3)
C(8) C(9) 1.384(3)
C(9) C(10) 1.393(3)
C(10) C(13) 1.500(3)
C(11) C(12) 1.383(3)
